data_1549818
loop_
_publ_author_name
'Chen, Ming'
'Hu, Xianglong'
'Liu, Junkai'
'Li, Baixue'
'Leung, Nelson L. C.'
'Viglianti, Lucia'
'Cheung, Tsz Shing'
'Sung, Herman H. Y.'
'Kwok, Ryan T. K.'
'Williams, Ian D.'
'Qin, Anjun'
'Lam, Jacky W. Y.'
'Tang, Ben Zhong'

_publ_section_title
;
 Rational design of red AIEgens with a new core structure from
 non-emissive heteroaromatics.
;
_journal_issue 40
_journal_name_full 'Chemical science'
_journal_page_first 7829
_journal_page_last 7834
_journal_paper_doi 10.1039/c8sc02810a
_journal_volume 9
_journal_year 2018
_chemical_formula_moiety 'C34 H22 N4'
_chemical_formula_sum 'C34 H22 N4'
_chemical_formula_weight 486.55
_space_group_crystal_system triclinic
_space_group_IT_number 2
_space_group_name_Hall '-P 1'
_space_group_name_H-M_alt 'P -1'
_symmetry_space_group_name_Hall '-P 1'
_symmetry_space_group_name_H-M 'P -1'
_atom_sites_solution_hydrogens geom
_atom_sites_solution_primary direct
_audit_creation_date 2016-09-07
_audit_creation_method
;
Olex2 1.2
(compiled 2016.08.25 svn.r3337 for OlexSys, GUI svn.r5221)
;
_audit_update_record
;
2018-02-06 deposited with the CCDC.
2018-08-21 downloaded from the CCDC.
;
_cell_angle_alpha 87.644(5)
_cell_angle_beta 77.477(6)
_cell_angle_gamma 89.901(5)
_cell_formula_units_Z 1
_cell_length_a 5.7720(4)
_cell_length_b 9.9613(6)
_cell_length_c 10.8529(8)
_cell_measurement_reflns_used 1643
_cell_measurement_temperature 100.01(10)
_cell_measurement_theta_max 74.2170
_cell_measurement_theta_min 5.9680
_cell_volume 608.63(7)
_computing_cell_refinement
;
CrysAlisPro, Agilent Technologies,
Version 1.171.37.35 (release 13-08-2014 CrysAlis171 .NET)
(compiled Aug 13 2014,18:06:01)
;
_computing_data_collection
;
CrysAlisPro, Agilent Technologies,
Version 1.171.37.35 (release 13-08-2014 CrysAlis171 .NET)
(compiled Aug 13 2014,18:06:01)
;
_computing_data_reduction
;
CrysAlisPro, Agilent Technologies,
Version 1.171.37.35 (release 13-08-2014 CrysAlis171 .NET)
(compiled Aug 13 2014,18:06:01)
;
_computing_molecular_graphics 'Olex2 (Dolomanov et al., 2009)'
_computing_publication_material 'Olex2 (Dolomanov et al., 2009)'
_computing_structure_refinement 'ShelXL (Sheldrick, 2015)'
_computing_structure_solution 'ShelXS (Sheldrick, 2008)'
_diffrn_ambient_environment N~2~
_diffrn_ambient_temperature 100.01(10)
_diffrn_detector 'CCD plate'
_diffrn_detector_area_resol_mean 10.3587
_diffrn_detector_type Atlas
_diffrn_measured_fraction_theta_full 0.974
_diffrn_measured_fraction_theta_max 0.974
_diffrn_measurement_details
;
#__ type_ start__ end____ width___ exp.time_
  1 omega   37.00  122.00   1.0000   12.0000
omega____ theta____ kappa____ phi______ frames
    -      110.5703 -125.0000  120.0000 85

#__ type_ start__ end____ width___ exp.time_
  2 omega  -49.00   31.00   1.0000    8.0000
omega____ theta____ kappa____ phi______ frames
    -      -40.4453   37.0000   90.0000 80

#__ type_ start__ end____ width___ exp.time_
  3 omega  -71.00   27.00   1.0000    8.0000
omega____ theta____ kappa____ phi______ frames
    -      -40.4453   77.0000  -60.0000 98

#__ type_ start__ end____ width___ exp.time_
  4 omega  -69.00   34.00   1.0000    8.0000
omega____ theta____ kappa____ phi______ frames
    -      -40.4453   57.0000 -180.0000 103

#__ type_ start__ end____ width___ exp.time_
  5 omega   35.00   87.00   1.0000   12.0000
omega____ theta____ kappa____ phi______ frames
    -      110.5703  -94.0000  150.0000 52

#__ type_ start__ end____ width___ exp.time_
  6 omega   35.00   88.00   1.0000   12.0000
omega____ theta____ kappa____ phi______ frames
    -      110.5703  -30.0000   30.0000 53

#__ type_ start__ end____ width___ exp.time_
  7 omega   81.00  178.00   1.0000   12.0000
omega____ theta____ kappa____ phi______ frames
    -      110.5703   30.0000  -60.0000 97

#__ type_ start__ end____ width___ exp.time_
  8 omega   80.00  178.00   1.0000   12.0000
omega____ theta____ kappa____ phi______ frames
    -      110.5703   30.0000 -150.0000 98

#__ type_ start__ end____ width___ exp.time_
  9 omega   39.00   79.00   1.0000   12.0000
omega____ theta____ kappa____ phi______ frames
    -      110.5703  -45.0000 -180.0000 40

#__ type_ start__ end____ width___ exp.time_
 10 omega   36.00   76.00   1.0000   12.0000
omega____ theta____ kappa____ phi______ frames
    -      110.5703  -45.0000  -90.0000 40

#__ type_ start__ end____ width___ exp.time_
 11 omega   39.00  122.00   1.0000   12.0000
omega____ theta____ kappa____ phi______ frames
    -      110.5703  -77.0000  -90.0000 83

#__ type_ start__ end____ width___ exp.time_
 12 omega   33.00   84.00   1.0000   12.0000
omega____ theta____ kappa____ phi______ frames
    -      110.5703  -30.0000  -60.0000 51

#__ type_ start__ end____ width___ exp.time_
 13 omega   33.00  102.00   1.0000   12.0000
omega____ theta____ kappa____ phi______ frames
    -      110.5703  -94.0000 -150.0000 69
;
_diffrn_measurement_device 'kappa diffractometer'
_diffrn_measurement_device_type 'SuperNova, Dual, Cu at zero, Atlas'
_diffrn_measurement_method '\w scans'
_diffrn_orient_matrix_UB_11 0.1606893000
_diffrn_orient_matrix_UB_12 -0.0541618000
_diffrn_orient_matrix_UB_13 0.0867668000
_diffrn_orient_matrix_UB_21 0.1447591000
_diffrn_orient_matrix_UB_22 -0.0785589000
_diffrn_orient_matrix_UB_23 -0.1098060000
_diffrn_orient_matrix_UB_31 0.1672722000
_diffrn_orient_matrix_UB_32 0.1218799000
_diffrn_orient_matrix_UB_33 -0.0399321000
_diffrn_radiation_monochromator mirror
_diffrn_radiation_probe x-ray
_diffrn_radiation_type CuK\a
_diffrn_radiation_wavelength 1.54184
_diffrn_reflns_av_R_equivalents 0.0225
_diffrn_reflns_av_unetI/netI 0.0257
_diffrn_reflns_limit_h_max 6
_diffrn_reflns_limit_h_min -5
_diffrn_reflns_limit_k_max 11
_diffrn_reflns_limit_k_min -11
_diffrn_reflns_limit_l_max 12
_diffrn_reflns_limit_l_min -12
_diffrn_reflns_number 3152
_diffrn_reflns_theta_full 66.500
_diffrn_reflns_theta_max 66.990
_diffrn_reflns_theta_min 4.176
_diffrn_source 'sealed X-ray tube'
_diffrn_source_current 0.80
_diffrn_source_power 0.040
_diffrn_source_target Cu
_diffrn_source_type 'SuperNova (Cu) X-ray Source'
_diffrn_source_voltage 50
_exptl_absorpt_coefficient_mu 0.618
_exptl_absorpt_correction_T_max 1.00000
_exptl_absorpt_correction_T_min 0.89205
_exptl_absorpt_correction_type multi-scan
_exptl_absorpt_process_details
;
CrysAlisPro, Agilent Technologies,
Version 1.171.37.35 (release 13-08-2014 CrysAlis171 .NET)
(compiled Aug 13 2014,18:06:01)
Empirical absorption correction using spherical harmonics,
 implemented in SCALE3 ABSPACK scaling algorithm.
;
_exptl_crystal_colour yellow
_exptl_crystal_colour_primary yellow
_exptl_crystal_density_diffrn 1.327
_exptl_crystal_density_method 'not measured'
_exptl_crystal_description plate
_exptl_crystal_F_000 254
_exptl_crystal_size_max 0.2
_exptl_crystal_size_mid 0.06
_exptl_crystal_size_min 0.05
_refine_diff_density_max 0.262
_refine_diff_density_min -0.208
_refine_diff_density_rms 0.044
_refine_ls_extinction_method none
_refine_ls_goodness_of_fit_ref 1.002
_refine_ls_hydrogen_treatment constr
_refine_ls_matrix_type full
_refine_ls_number_parameters 172
_refine_ls_number_reflns 2102
_refine_ls_number_restraints 0
_refine_ls_restrained_S_all 1.002
_refine_ls_R_factor_all 0.0411
_refine_ls_R_factor_gt 0.0366
_refine_ls_shift/su_max 0.000
_refine_ls_shift/su_mean 0.000
_refine_ls_structure_factor_coef Fsqd
_refine_ls_weighting_details 'w=1/[\s^2^(Fo^2^)+(0.0830P)^2^] where P=(Fo^2^+2Fc^2^)/3'
_refine_ls_weighting_scheme calc
_refine_ls_wR_factor_gt 0.1045
_refine_ls_wR_factor_ref 0.1112
_reflns_Friedel_coverage 0.000
_reflns_number_gt 1874
_reflns_number_total 2102
_reflns_threshold_expression 'I > 2\s(I)'
_cod_data_source_file c8sc02810a2.cif
_cod_data_source_block cming6cult
_cod_depositor_comments 'Adding full bibliography for 1549817--1549818.cif.'
_cod_database_code 1549818
_chemical_oxdiff_formula 'ph6 N4'
_shelx_space_group_comment
;
The symmetry employed for this shelxl refinement is uniquely defined
by the following loop, which should always be used as a source of
symmetry information in preference to the above space-group names.
They are only intended as comments.
;
_reflns_odcompleteness_completeness 98.42
_reflns_odcompleteness_iscentric 1
_reflns_odcompleteness_theta 68.13
_olex2_refinement_description
;
1. Fixed Uiso
 At 1.2 times of:
  All C(H) groups
2.a Aromatic/amide H refined with riding coordinates:
 C7(H7), C12(H12), C13(H13), C14(H14), C15(H15), C16(H16), C22(H22), C23(H23),
 C24(H24), C25(H25), C26(H26)
;
_shelx_shelxl_version_number 2014/7
_olex2_date_sample_data_collection 2016-08-22
_olex2_submission_special_instructions 'No special instructions were received'

loop_
_space_group_symop_operation_xyz
'x, y, z'
'-x, -y, -z'

loop_
_atom_site_label
_atom_site_type_symbol
_atom_site_fract_x
_atom_site_fract_y
_atom_site_fract_z
_atom_site_U_iso_or_equiv
_atom_site_adp_type
_atom_site_occupancy
_atom_site_site_symmetry_order
_atom_site_calc_flag
_atom_site_refinement_flags_posn
N1 N 0.55459(16) 0.47040(9) 0.15922(9) 0.0193(2) Uani 1 1 d .
C2 C 0.48400(19) 0.34886(11) 0.20334(10) 0.0188(3) Uani 1 1 d .
C3 C 0.62724(19) 0.23159(11) 0.16057(10) 0.0188(3) Uani 1 1 d .
N4 N 0.83982(16) 0.24409(9) 0.08815(8) 0.0191(2) Uani 1 1 d .
C5 C 0.92091(19) 0.37129(11) 0.04586(10) 0.0188(3) Uani 1 1 d .
C6 C 0.77142(19) 0.48477(11) 0.07762(10) 0.0185(3) Uani 1 1 d .
C7 C 0.85348(19) 0.61278(10) 0.03090(10) 0.0189(3) Uani 1 1 d .
H7 H 0.7553 0.6888 0.0515 0.023 Uiso 1 1 calc R
C11 C 0.25620(19) 0.33947(11) 0.29839(10) 0.0200(3) Uani 1 1 d .
C12 C 0.08592(19) 0.43920(11) 0.29555(11) 0.0207(3) Uani 1 1 d .
H12 H 0.1190 0.5111 0.2339 0.025 Uiso 1 1 calc R
C13 C -0.1297(2) 0.43447(11) 0.38131(11) 0.0234(3) Uani 1 1 d .
H13 H -0.2438 0.5025 0.3777 0.028 Uiso 1 1 calc R
C14 C -0.1801(2) 0.33059(12) 0.47271(11) 0.0271(3) Uani 1 1 d .
H14 H -0.3298 0.3261 0.5302 0.032 Uiso 1 1 calc R
C15 C -0.0103(2) 0.23359(12) 0.47932(11) 0.0273(3) Uani 1 1 d .
H15 H -0.0426 0.1638 0.5431 0.033 Uiso 1 1 calc R
C16 C 0.2062(2) 0.23754(11) 0.39383(11) 0.0234(3) Uani 1 1 d .
H16 H 0.3216 0.1709 0.3998 0.028 Uiso 1 1 calc R
C21 C 0.54207(19) 0.09036(11) 0.18936(10) 0.0200(3) Uani 1 1 d .
C22 C 0.3407(2) 0.04578(11) 0.15108(11) 0.0230(3) Uani 1 1 d .
H22 H 0.2467 0.1078 0.1148 0.028 Uiso 1 1 calc R
C23 C 0.2776(2) -0.08961(12) 0.16600(11) 0.0246(3) Uani 1 1 d .
H23 H 0.1428 -0.1203 0.1379 0.029 Uiso 1 1 calc R
C24 C 0.4114(2) -0.18015(11) 0.22190(11) 0.0260(3) Uani 1 1 d .
H24 H 0.3678 -0.2725 0.2323 0.031 Uiso 1 1 calc R
C25 C 0.6087(2) -0.13536(11) 0.26251(12) 0.0270(3) Uani 1 1 d .
H25 H 0.6983 -0.1969 0.3021 0.032 Uiso 1 1 calc R
C26 C 0.6756(2) -0.00059(11) 0.24536(11) 0.0237(3) Uani 1 1 d .
H26 H 0.8125 0.0294 0.2719 0.028 Uiso 1 1 calc R

loop_
_atom_site_aniso_label
_atom_site_aniso_U_11
_atom_site_aniso_U_22
_atom_site_aniso_U_33
_atom_site_aniso_U_23
_atom_site_aniso_U_13
_atom_site_aniso_U_12
N1 0.0184(5) 0.0186(5) 0.0212(5) -0.0006(4) -0.0050(4) 0.0010(3)
C2 0.0189(6) 0.0182(5) 0.0207(5) -0.0011(4) -0.0069(4) -0.0001(4)
C3 0.0187(5) 0.0196(6) 0.0187(5) -0.0009(4) -0.0053(4) 0.0008(4)
N4 0.0193(5) 0.0172(5) 0.0213(5) 0.0000(4) -0.0053(4) -0.0002(3)
C5 0.0207(6) 0.0161(5) 0.0208(5) -0.0003(4) -0.0073(4) -0.0007(4)
C6 0.0172(5) 0.0198(6) 0.0192(5) -0.0022(4) -0.0053(4) 0.0011(4)
C7 0.0197(6) 0.0151(5) 0.0221(6) -0.0013(4) -0.0051(4) 0.0022(4)
C11 0.0194(6) 0.0195(5) 0.0216(5) -0.0037(4) -0.0047(4) -0.0016(4)
C12 0.0218(6) 0.0194(5) 0.0220(6) -0.0029(4) -0.0066(4) -0.0008(4)
C13 0.0189(6) 0.0264(6) 0.0261(6) -0.0071(5) -0.0067(4) 0.0021(4)
C14 0.0201(6) 0.0349(7) 0.0244(6) -0.0054(5) 0.0001(4) -0.0037(5)
C15 0.0283(6) 0.0272(6) 0.0244(6) 0.0011(5) -0.0018(5) -0.0040(5)
C16 0.0247(6) 0.0214(6) 0.0239(6) -0.0016(4) -0.0047(5) 0.0010(4)
C21 0.0195(6) 0.0184(5) 0.0197(5) -0.0011(4) 0.0009(4) 0.0007(4)
C22 0.0215(6) 0.0234(6) 0.0230(6) -0.0013(4) -0.0027(4) 0.0005(4)
C23 0.0225(6) 0.0239(6) 0.0253(6) -0.0057(4) 0.0002(4) -0.0043(4)
C24 0.0262(6) 0.0166(5) 0.0302(6) -0.0022(4) 0.0050(5) -0.0018(4)
C25 0.0262(6) 0.0196(6) 0.0324(6) 0.0029(5) -0.0006(5) 0.0043(4)
C26 0.0192(6) 0.0224(6) 0.0281(6) 0.0004(4) -0.0026(4) 0.0009(4)

loop_
_atom_type_symbol
_atom_type_description
_atom_type_scat_dispersion_real
_atom_type_scat_dispersion_imag
_atom_type_scat_source
C C 0.0181 0.0091 'International Tables Vol C Tables 4.2.6.8 and 6.1.1.4'
H H 0.0000 0.0000 'International Tables Vol C Tables 4.2.6.8 and 6.1.1.4'
N N 0.0311 0.0180 'International Tables Vol C Tables 4.2.6.8 and 6.1.1.4'

loop_
_geom_angle_atom_site_label_1
_geom_angle_atom_site_label_2
_geom_angle_atom_site_label_3
_geom_angle
_geom_angle_site_symmetry_1
_geom_angle_site_symmetry_3
C2 N1 C6 118.28(10) . .
N1 C2 C3 120.67(10) . .
N1 C2 C11 116.27(10) . .
C3 C2 C11 123.06(10) . .
C2 C3 C21 123.69(10) . .
N4 C3 C2 121.59(10) . .
N4 C3 C21 114.65(9) . .
C3 N4 C5 118.15(9) . .
N4 C5 C6 120.11(10) . .
N4 C5 C7 119.24(10) . 2_765
C7 C5 C6 120.63(10) 2_765 .
N1 C6 C5 120.73(10) . .
N1 C6 C7 119.70(10) . .
C7 C6 C5 119.46(10) . .
C5 C7 C6 119.91(10) 2_765 .
C12 C11 C2 118.64(10) . .
C12 C11 C16 118.25(10) . .
C16 C11 C2 123.07(10) . .
C13 C12 C11 120.88(10) . .
C12 C13 C14 120.28(11) . .
C15 C14 C13 119.49(11) . .
C16 C15 C14 120.61(11) . .
C15 C16 C11 120.42(11) . .
C22 C21 C3 120.46(10) . .
C26 C21 C3 119.62(10) . .
C26 C21 C22 119.70(10) . .
C23 C22 C21 119.97(11) . .
C24 C23 C22 120.16(11) . .
C25 C24 C23 119.88(10) . .
C24 C25 C26 120.22(11) . .
C25 C26 C21 120.03(11) . .

loop_
_geom_bond_atom_site_label_1
_geom_bond_atom_site_label_2
_geom_bond_distance
_geom_bond_site_symmetry_2
N1 C2 1.3155(14) .
N1 C6 1.3714(15) .
C2 C3 1.4623(15) .
C2 C11 1.4852(15) .
C3 N4 1.3088(14) .
C3 C21 1.4893(14) .
N4 C5 1.3771(14) .
C5 C6 1.4286(16) .
C5 C7 1.3908(16) 2_765
C6 C7 1.3972(15) .
C7 C5 1.3908(16) 2_765
C11 C12 1.4003(16) .
C11 C16 1.4043(16) .
C12 C13 1.3825(16) .
C13 C14 1.3896(17) .
C14 C15 1.3861(18) .
C15 C16 1.3849(17) .
C21 C22 1.3955(16) .
C21 C26 1.3928(16) .
C22 C23 1.3913(16) .
C23 C24 1.3904(18) .
C24 C25 1.3876(18) .
C25 C26 1.3915(16) .

loop_
_geom_torsion_atom_site_label_1
_geom_torsion_atom_site_label_2
_geom_torsion_atom_site_label_3
_geom_torsion_atom_site_label_4
_geom_torsion
_geom_torsion_site_symmetry_1
_geom_torsion_site_symmetry_4
N1 C2 C3 N4 7.32(16) . .
N1 C2 C3 C21 -169.57(10) . .
N1 C2 C11 C12 27.62(14) . .
N1 C2 C11 C16 -150.23(11) . .
N1 C6 C7 C5 176.18(9) . 2_765
C2 N1 C6 C5 -2.71(15) . .
C2 N1 C6 C7 -178.82(9) . .
C2 C3 N4 C5 -4.15(15) . .
C2 C3 C21 C22 59.15(15) . .
C2 C3 C21 C26 -126.28(12) . .
C2 C11 C12 C13 179.48(10) . .
C2 C11 C16 C15 -179.57(10) . .
C3 C2 C11 C12 -153.16(11) . .
C3 C2 C11 C16 28.99(16) . .
C3 N4 C5 C6 -2.09(15) . .
C3 N4 C5 C7 179.81(9) . 2_765
C3 C21 C22 C23 172.93(10) . .
C3 C21 C26 C25 -174.36(10) . .
N4 C3 C21 C22 -117.94(11) . .
N4 C3 C21 C26 56.64(14) . .
N4 C5 C6 N1 5.78(16) . .
N4 C5 C6 C7 -178.09(9) . .
C5 C6 C7 C5 0.01(17) . 2_765
C6 N1 C2 C3 -3.49(15) . .
C6 N1 C2 C11 175.75(9) . .
C7 C5 C6 N1 -176.14(9) 2_765 .
C7 C5 C6 C7 -0.01(18) 2_765 .
C11 C2 C3 N4 -171.87(9) . .
C11 C2 C3 C21 11.24(16) . .
C11 C12 C13 C14 0.49(16) . .
C12 C11 C16 C15 2.57(16) . .
C12 C13 C14 C15 1.64(17) . .
C13 C14 C15 C16 -1.63(18) . .
C14 C15 C16 C11 -0.51(17) . .
C16 C11 C12 C13 -2.57(16) . .
C21 C3 N4 C5 173.00(9) . .
C21 C22 C23 C24 1.62(17) . .
C22 C21 C26 C25 0.25(17) . .
C22 C23 C24 C25 -0.20(17) . .
C23 C24 C25 C26 -1.19(18) . .
C24 C25 C26 C21 1.16(18) . .
C26 C21 C22 C23 -1.64(17) . .
